data_7708335
loop_
_publ_author_name
'Uzelac, Marina'
'Yuan, Kang'
'Nichol, Gary Stephen'
'Ingleson, Michael James'

_publ_section_title
;
 Formation of a hydride containing amido-zincate using pinacolborane
;
_journal_name_full 'Dalton Transactions'
_journal_paper_doi 10.1039/D1DT02580E
_journal_year 2021
_chemical_formula_moiety 'C31 H41 Li N6 Zn'
_chemical_formula_sum 'C31 H41 Li N6 Zn'
_chemical_formula_weight 570.01
_space_group_crystal_system monoclinic
_space_group_IT_number 15
_space_group_name_Hall '-C 2yc'
_space_group_name_H-M_alt 'C 1 2/c 1'
_atom_sites_solution_hydrogens geom
_atom_sites_solution_primary dual
_audit_creation_date 2021-03-04
_audit_creation_method
;
Olex2 1.3
(compiled 2020.11.12 svn.r5f609507 for OlexSys, GUI svn.r6272)
;
_audit_update_record
;
2021-08-03 deposited with the CCDC.	2021-09-13 downloaded from the CCDC.
;
_cell_angle_alpha 90
_cell_angle_beta 91.660(2)
_cell_angle_gamma 90
_cell_formula_units_Z 8
_cell_length_a 29.6035(15)
_cell_length_b 10.2616(5)
_cell_length_c 20.0024(10)
_cell_measurement_reflns_used 9704
_cell_measurement_temperature 100.0
_cell_measurement_theta_max 32.41
_cell_measurement_theta_min 2.43
_cell_volume 6073.8(5)
_computing_cell_refinement 'SAINT V8.40A (Bruker, 2019)'
_computing_data_reduction 'SAINT V8.40A (Bruker, 2019)'
_computing_molecular_graphics 'Olex2 1.3 (Dolomanov et al., 2009)'
_computing_publication_material 'Olex2 1.3 (Dolomanov et al., 2009)'
_computing_structure_refinement 'SHELXL 2018/3 (Sheldrick, 2015)'
_computing_structure_solution 'SHELXT 2018/2 (Sheldrick, 2018)'
_diffrn_ambient_temperature 100.0
_diffrn_measured_fraction_theta_full 0.999
_diffrn_measured_fraction_theta_max 0.998
_diffrn_measurement_device_type 'Bruker APEX-II CCD'
_diffrn_measurement_method '\f and \w scans'
_diffrn_radiation_type MoK\a
_diffrn_radiation_wavelength 0.71073
_diffrn_reflns_av_R_equivalents 0.0386
_diffrn_reflns_av_unetI/netI 0.0150
_diffrn_reflns_Laue_measured_fraction_full 0.999
_diffrn_reflns_Laue_measured_fraction_max 0.998
_diffrn_reflns_limit_h_max 45
_diffrn_reflns_limit_h_min -45
_diffrn_reflns_limit_k_max 15
_diffrn_reflns_limit_k_min -15
_diffrn_reflns_limit_l_max 30
_diffrn_reflns_limit_l_min -30
_diffrn_reflns_number 266524
_diffrn_reflns_point_group_measured_fraction_full 0.999
_diffrn_reflns_point_group_measured_fraction_max 0.998
_diffrn_reflns_theta_full 25.242
_diffrn_reflns_theta_max 33.196
_diffrn_reflns_theta_min 2.326
_diffrn_source_current 1.4
_diffrn_source_power 0.07
_diffrn_source_voltage 50.0
_diffrn_standards_number 0
_exptl_absorpt_coefficient_mu 0.838
_exptl_absorpt_correction_T_max 0.7465
_exptl_absorpt_correction_T_min 0.6978
_exptl_absorpt_correction_type none
_exptl_absorpt_process_details
;
SADABS-2016/2 (Bruker,2016/2) was used for absorption correction.
wR2(int) was 0.0908 before and 0.0459 after correction.
The Ratio of minimum to maximum transmission is 0.9348.
The \l/2 correction factor is Not present.
;
_exptl_crystal_colour colourless
_exptl_crystal_colour_primary colourless
_exptl_crystal_density_diffrn 1.247
_exptl_crystal_description block
_exptl_crystal_F_000 2416
_exptl_crystal_size_max 0.291
_exptl_crystal_size_mid 0.107
_exptl_crystal_size_min 0.054
_refine_diff_density_max 0.432
_refine_diff_density_min -0.579
_refine_diff_density_rms 0.056
_refine_ls_extinction_method none
_refine_ls_goodness_of_fit_ref 1.023
_refine_ls_hydrogen_treatment constr
_refine_ls_matrix_type full
_refine_ls_number_parameters 357
_refine_ls_number_reflns 11613
_refine_ls_number_restraints 0
_refine_ls_restrained_S_all 1.023
_refine_ls_R_factor_all 0.0400
_refine_ls_R_factor_gt 0.0307
_refine_ls_shift/su_max 0.004
_refine_ls_shift/su_mean 0.000
_refine_ls_structure_factor_coef Fsqd
_refine_ls_weighting_details 'w=1/[\s^2^(Fo^2^)+(0.0413P)^2^+5.5028P] where P=(Fo^2^+2Fc^2^)/3'
_refine_ls_weighting_scheme calc
_refine_ls_wR_factor_gt 0.0808
_refine_ls_wR_factor_ref 0.0869
_reflns_Friedel_coverage 0.000
_reflns_number_gt 9954
_reflns_number_total 11613
_reflns_threshold_expression 'I > 2\s(I)'
_cod_data_source_file d1dt02580e2.cif
_cod_data_source_block mo_mi21001_0m
_cod_database_code 7708335
_shelx_shelxl_version_number 2018/3
_shelx_space_group_comment
;
The symmetry employed for this shelxl refinement is uniquely defined
by the following loop, which should always be used as a source of
symmetry information in preference to the above space-group names.
They are only intended as comments.
;
_shelx_estimated_absorpt_t_max 0.956
_shelx_estimated_absorpt_t_min 0.793
_olex2_refinement_description
;
1. Fixed Uiso
 At 1.2 times of:
  All C(H) groups, All C(H,H) groups
 At 1.5 times of:
  All C(H,H,H) groups
2.a Secondary CH2 refined with riding coordinates:
 C24(H24A,H24B), C23(H23A,H23B), C25(H25A,H25B), C26(H26A,H26B)
2.b Aromatic/amide H refined with riding coordinates:
 C16(H16), C7(H7), C12(H12), C15(H15), C5(H5), C2(H2), C10(H10), C14(H14),
 C22(H22), C13(H13), C8(H8), C4(H4), C18(H18), C3(H3), C9(H9), C21(H21),
 C19(H19), C20(H20)
2.c Idealised Me refined as rotating group:
 C28(H28A,H28B,H28C), C29(H29A,H29B,H29C), C27(H27A,H27B,H27C), C31(H31A,H31B,
 H31C), C30(H30A,H30B,H30C)
;
_olex2_submission_special_instructions 'No special instructions were received'

loop_
_space_group_symop_operation_xyz
'x, y, z'
'-x, y, -z+1/2'
'x+1/2, y+1/2, z'
'-x+1/2, y+1/2, -z+1/2'
'-x, -y, -z'
'x, -y, z-1/2'
'-x+1/2, -y+1/2, -z'
'x+1/2, -y+1/2, z-1/2'

loop_
_atom_site_label
_atom_site_type_symbol
_atom_site_fract_x
_atom_site_fract_y
_atom_site_fract_z
_atom_site_U_iso_or_equiv
_atom_site_adp_type
_atom_site_occupancy
_atom_site_site_symmetry_order
_atom_site_calc_flag
_atom_site_refinement_flags_posn
_atom_site_refinement_flags_adp
_atom_site_refinement_flags_occupancy
_atom_site_disorder_assembly
_atom_site_disorder_group
Zn1 Zn 0.61024(2) 0.77452(2) 0.48807(2) 0.01878(4) Uani 1 1 d . . . . .
N2 N 0.57072(3) 0.86461(9) 0.41268(4) 0.01946(15) Uani 1 1 d . . . . .
N3 N 0.61572(3) 0.62288(9) 0.41773(4) 0.01874(15) Uani 1 1 d . . . . .
N1 N 0.59733(3) 0.74609(9) 0.31792(4) 0.01897(15) Uani 1 1 d . . . . .
N4 N 0.57925(3) 0.77998(9) 0.14455(4) 0.02193(16) Uani 1 1 d . . . . .
N5 N 0.67067(3) 0.66597(11) 0.16330(5) 0.02742(19) Uani 1 1 d . . . . .
C17 C 0.66600(4) 0.88471(11) 0.49976(5) 0.02108(18) Uani 1 1 d . . . . .
C16 C 0.52956(4) 0.64125(11) 0.54286(5) 0.02223(18) Uani 1 1 d . . . . .
H16 H 0.521512 0.628542 0.497008 0.027 Uiso 1 1 calc R U . . .
C11 C 0.57032(3) 0.70553(10) 0.55898(5) 0.01916(17) Uani 1 1 d . . . . .
C6 C 0.60809(3) 0.63352(10) 0.35069(5) 0.01767(16) Uani 1 1 d . . . . .
C1 C 0.57868(3) 0.85282(9) 0.34653(5) 0.01703(16) Uani 1 1 d . . . . .
C7 C 0.62651(4) 0.50541(11) 0.44388(5) 0.0247(2) Uani 1 1 d . . . . .
H7 H 0.631248 0.499925 0.490969 0.030 Uiso 1 1 calc R U . . .
C12 C 0.57976(4) 0.72026(11) 0.62782(5) 0.02263(19) Uani 1 1 d . . . . .
H12 H 0.606881 0.763142 0.641693 0.027 Uiso 1 1 calc R U . . .
C15 C 0.50035(4) 0.59519(11) 0.59092(6) 0.0266(2) Uani 1 1 d . . . . .
H15 H 0.473081 0.552480 0.577588 0.032 Uiso 1 1 calc R U . . .
N6 N 0.67967(4) 0.90225(14) 0.24262(6) 0.0393(3) Uani 1 1 d . . . . .
C5 C 0.56524(4) 0.95597(10) 0.30284(5) 0.02229(18) Uani 1 1 d . . . . .
H5 H 0.571842 0.950615 0.256730 0.027 Uiso 1 1 calc R U . . .
C2 C 0.54736(4) 0.96909(12) 0.43412(6) 0.0256(2) Uani 1 1 d . . . . .
H2 H 0.540648 0.972932 0.480234 0.031 Uiso 1 1 calc R U . . .
C10 C 0.61216(4) 0.52033(11) 0.31037(5) 0.0257(2) Uani 1 1 d . . . . .
H10 H 0.606797 0.526446 0.263421 0.031 Uiso 1 1 calc R U . . .
C14 C 0.51125(4) 0.61194(11) 0.65827(6) 0.0279(2) Uani 1 1 d . . . . .
H14 H 0.491585 0.580629 0.691353 0.034 Uiso 1 1 calc R U . . .
C22 C 0.66965(4) 1.00852(12) 0.47065(6) 0.0272(2) Uani 1 1 d . . . . .
H22 H 0.644677 1.041535 0.445007 0.033 Uiso 1 1 calc R U . . .
C13 C 0.55096(4) 0.67456(12) 0.67678(5) 0.0264(2) Uani 1 1 d . . . . .
H13 H 0.558705 0.686577 0.722792 0.032 Uiso 1 1 calc R U . . .
C8 C 0.63114(4) 0.39336(11) 0.40741(6) 0.0286(2) Uani 1 1 d . . . . .
H8 H 0.639053 0.313051 0.428273 0.034 Uiso 1 1 calc R U . . .
C4 C 0.54293(4) 1.06292(11) 0.32615(6) 0.0260(2) Uani 1 1 d . . . . .
H4 H 0.534470 1.131724 0.296573 0.031 Uiso 1 1 calc R U . . .
C24 C 0.64956(4) 0.69874(14) 0.09769(6) 0.0300(2) Uani 1 1 d . . . . .
H24A H 0.661777 0.641002 0.062912 0.036 Uiso 1 1 calc R U . . .
H24B H 0.656983 0.789837 0.085965 0.036 Uiso 1 1 calc R U . . .
C18 C 0.70420(4) 0.84376(13) 0.53719(6) 0.0290(2) Uani 1 1 d . . . . .
H18 H 0.703451 0.761114 0.558527 0.035 Uiso 1 1 calc R U . . .
C3 C 0.53268(4) 1.06994(12) 0.39405(6) 0.0285(2) Uani 1 1 d . . . . .
H3 H 0.516310 1.141272 0.411513 0.034 Uiso 1 1 calc R U . . .
C23 C 0.59865(4) 0.68278(13) 0.09941(6) 0.0283(2) Uani 1 1 d . . . . .
H23A H 0.585347 0.693864 0.053779 0.034 Uiso 1 1 calc R U . . .
H23B H 0.591248 0.593989 0.115046 0.034 Uiso 1 1 calc R U . . .
C9 C 0.62373(5) 0.40227(12) 0.33825(6) 0.0299(2) Uani 1 1 d . . . . .
H9 H 0.626664 0.327382 0.310796 0.036 Uiso 1 1 calc R U . . .
C28 C 0.53367(4) 0.73838(13) 0.16273(7) 0.0291(2) Uani 1 1 d . . . . .
H28A H 0.514837 0.726958 0.122049 0.044 Uiso 1 1 calc R U . . .
H28B H 0.520187 0.804829 0.191144 0.044 Uiso 1 1 calc R U . . .
H28C H 0.535615 0.655636 0.187108 0.044 Uiso 1 1 calc R U . . .
C21 C 0.70841(4) 1.08516(13) 0.47777(7) 0.0343(3) Uani 1 1 d . . . . .
H21 H 0.709385 1.168526 0.457200 0.041 Uiso 1 1 calc R U . . .
C19 C 0.74325(4) 0.91913(15) 0.54444(7) 0.0369(3) Uani 1 1 d . . . . .
H19 H 0.768453 0.887138 0.569937 0.044 Uiso 1 1 calc R U . . .
C20 C 0.74529(4) 1.04023(14) 0.51457(8) 0.0369(3) Uani 1 1 d . . . . .
H20 H 0.771797 1.091973 0.519331 0.044 Uiso 1 1 calc R U . . .
C29 C 0.67758(5) 0.52437(16) 0.16750(8) 0.0422(3) Uani 1 1 d . . . . .
H29A H 0.648803 0.479675 0.158335 0.063 Uiso 1 1 calc R U . . .
H29B H 0.688960 0.501456 0.212469 0.063 Uiso 1 1 calc R U . . .
H29C H 0.699570 0.497539 0.134498 0.063 Uiso 1 1 calc R U . . .
C27 C 0.57602(6) 0.90731(14) 0.11103(7) 0.0388(3) Uani 1 1 d . . . . .
H27A H 0.606267 0.936140 0.098914 0.058 Uiso 1 1 calc R U . . .
H27B H 0.562874 0.971092 0.141310 0.058 Uiso 1 1 calc R U . . .
H27C H 0.556783 0.899557 0.070529 0.058 Uiso 1 1 calc R U . . .
C25 C 0.71444(4) 0.73269(18) 0.17244(8) 0.0413(3) Uani 1 1 d . . . . .
H25A H 0.732155 0.720950 0.131646 0.050 Uiso 1 1 calc R U . . .
H25B H 0.731532 0.691854 0.210199 0.050 Uiso 1 1 calc R U . . .
C26 C 0.70937(5) 0.87651(18) 0.18615(8) 0.0439(4) Uani 1 1 d . . . . .
H26A H 0.739546 0.914498 0.196210 0.053 Uiso 1 1 calc R U . . .
H26B H 0.696733 0.919918 0.145551 0.053 Uiso 1 1 calc R U . . .
C31 C 0.70012(6) 0.8550(3) 0.30585(8) 0.0603(6) Uani 1 1 d . . . . .
H31A H 0.702732 0.759842 0.304337 0.090 Uiso 1 1 calc R U . . .
H31B H 0.681047 0.880124 0.342958 0.090 Uiso 1 1 calc R U . . .
H31C H 0.730213 0.893478 0.312451 0.090 Uiso 1 1 calc R U . . .
C30 C 0.67137(7) 1.0424(2) 0.24717(14) 0.0702(7) Uani 1 1 d . . . . .
H30A H 0.700224 1.088322 0.253255 0.105 Uiso 1 1 calc R U . . .
H30B H 0.652301 1.060177 0.285353 0.105 Uiso 1 1 calc R U . . .
H30C H 0.656032 1.072602 0.205951 0.105 Uiso 1 1 calc R U . . .
Li1 Li 0.62499(7) 0.77123(19) 0.22726(9) 0.0219(3) Uani 1 1 d . . . . .

loop_
_atom_site_aniso_label
_atom_site_aniso_U_11
_atom_site_aniso_U_22
_atom_site_aniso_U_33
_atom_site_aniso_U_23
_atom_site_aniso_U_13
_atom_site_aniso_U_12
Zn1 0.02015(6) 0.02112(6) 0.01511(5) -0.00081(4) 0.00130(4) -0.00214(4)
N2 0.0194(4) 0.0224(4) 0.0165(3) -0.0037(3) 0.0008(3) 0.0017(3)
N3 0.0199(4) 0.0196(4) 0.0167(3) 0.0000(3) 0.0010(3) 0.0004(3)
N1 0.0238(4) 0.0187(4) 0.0146(3) -0.0002(3) 0.0040(3) 0.0013(3)
N4 0.0239(4) 0.0241(4) 0.0178(4) 0.0009(3) 0.0002(3) 0.0038(3)
N5 0.0196(4) 0.0387(5) 0.0241(4) -0.0041(4) 0.0030(3) 0.0045(4)
C17 0.0218(4) 0.0227(4) 0.0189(4) -0.0035(3) 0.0040(3) -0.0015(3)
C16 0.0232(4) 0.0245(5) 0.0191(4) -0.0050(3) 0.0022(3) -0.0011(4)
C11 0.0223(4) 0.0198(4) 0.0154(4) -0.0021(3) 0.0015(3) -0.0008(3)
C6 0.0179(4) 0.0187(4) 0.0165(4) -0.0011(3) 0.0025(3) 0.0000(3)
C1 0.0167(4) 0.0177(4) 0.0167(4) -0.0012(3) 0.0015(3) -0.0015(3)
C7 0.0289(5) 0.0241(5) 0.0210(4) 0.0026(4) -0.0015(4) 0.0031(4)
C12 0.0269(5) 0.0242(5) 0.0168(4) -0.0027(3) -0.0001(3) -0.0004(4)
C15 0.0239(5) 0.0242(5) 0.0321(5) -0.0059(4) 0.0079(4) -0.0025(4)
N6 0.0295(5) 0.0510(7) 0.0379(6) -0.0141(5) 0.0084(4) -0.0174(5)
C5 0.0269(5) 0.0198(4) 0.0203(4) 0.0014(3) 0.0024(4) 0.0000(4)
C2 0.0273(5) 0.0286(5) 0.0208(4) -0.0067(4) 0.0013(4) 0.0058(4)
C10 0.0354(6) 0.0218(5) 0.0198(4) -0.0036(4) 0.0008(4) 0.0043(4)
C14 0.0344(6) 0.0230(5) 0.0272(5) 0.0010(4) 0.0148(4) 0.0034(4)
C22 0.0261(5) 0.0244(5) 0.0314(5) 0.0006(4) 0.0069(4) -0.0012(4)
C13 0.0370(6) 0.0264(5) 0.0161(4) -0.0010(4) 0.0051(4) 0.0059(4)
C8 0.0351(6) 0.0207(5) 0.0298(5) 0.0023(4) -0.0018(4) 0.0060(4)
C4 0.0282(5) 0.0201(5) 0.0299(5) 0.0011(4) 0.0003(4) 0.0025(4)
C24 0.0282(5) 0.0442(7) 0.0178(4) -0.0071(4) 0.0053(4) 0.0013(5)
C18 0.0257(5) 0.0315(6) 0.0297(5) -0.0006(4) -0.0022(4) -0.0022(4)
C3 0.0303(5) 0.0248(5) 0.0305(5) -0.0059(4) 0.0009(4) 0.0075(4)
C23 0.0271(5) 0.0376(6) 0.0200(4) -0.0085(4) -0.0004(4) 0.0036(4)
C9 0.0396(6) 0.0209(5) 0.0290(5) -0.0050(4) -0.0013(5) 0.0059(4)
C28 0.0198(5) 0.0329(6) 0.0345(6) -0.0058(5) -0.0010(4) 0.0037(4)
C21 0.0321(6) 0.0260(5) 0.0456(7) -0.0034(5) 0.0171(5) -0.0060(5)
C19 0.0227(5) 0.0455(7) 0.0421(7) -0.0083(6) -0.0023(5) -0.0039(5)
C20 0.0246(5) 0.0387(7) 0.0483(7) -0.0156(6) 0.0127(5) -0.0104(5)
C29 0.0353(7) 0.0442(8) 0.0475(8) -0.0038(6) 0.0086(6) 0.0186(6)
C27 0.0512(8) 0.0356(7) 0.0295(6) 0.0124(5) 0.0016(5) 0.0102(6)
C25 0.0182(5) 0.0706(10) 0.0354(7) -0.0106(7) 0.0061(5) -0.0010(6)
C26 0.0296(6) 0.0653(10) 0.0375(7) -0.0081(7) 0.0108(5) -0.0212(6)
C31 0.0343(7) 0.1139(18) 0.0326(7) -0.0185(9) 0.0001(6) -0.0278(9)
C30 0.0532(10) 0.0506(10) 0.1080(18) -0.0303(11) 0.0244(11) -0.0297(9)
Li1 0.0219(8) 0.0262(9) 0.0178(8) -0.0002(7) 0.0027(6) -0.0001(7)

loop_
_atom_type_symbol
_atom_type_description
_atom_type_scat_dispersion_real
_atom_type_scat_dispersion_imag
_atom_type_scat_source
C C 0.0033 0.0016 'International Tables Vol C Tables 4.2.6.8 and 6.1.1.4'
H H 0.0000 0.0000 'International Tables Vol C Tables 4.2.6.8 and 6.1.1.4'
Li Li -0.0003 0.0001 'International Tables Vol C Tables 4.2.6.8 and 6.1.1.4'
N N 0.0061 0.0033 'International Tables Vol C Tables 4.2.6.8 and 6.1.1.4'
Zn Zn 0.2839 1.4301 'International Tables Vol C Tables 4.2.6.8 and 6.1.1.4'

loop_
_exptl_crystal_face_index_h
_exptl_crystal_face_index_k
_exptl_crystal_face_index_l
_exptl_crystal_face_perp_dist
0.00 -1.00 0.00 0.0440
1.00 0.00 0.00 0.0250
-1.00 0.00 0.00 0.0270
1.00 1.00 0.00 0.0410
-1.00 0.00 1.00 0.1160
1.00 0.00 -1.00 0.0880
0.00 0.00 1.00 0.1460
1.00 -1.00 2.00 0.1090
1.00 -1.00 0.00 0.0440

loop_
_geom_angle_atom_site_label_1
_geom_angle_atom_site_label_2
_geom_angle_atom_site_label_3
_geom_angle
_geom_angle_site_symmetry_1
_geom_angle_site_symmetry_3
_geom_angle_publ_flag
N2 Zn1 N3 84.12(3) . . ?
C17 Zn1 N2 105.97(4) . . ?
C17 Zn1 N3 114.49(4) . . ?
C11 Zn1 N2 109.69(4) . . ?
C11 Zn1 N3 105.68(4) . . ?
C11 Zn1 C17 128.07(4) . . ?
C1 N2 Zn1 123.59(7) . . ?
C2 N2 Zn1 113.66(7) . . ?
C2 N2 C1 119.02(9) . . ?
C6 N3 Zn1 125.89(7) . . ?
C7 N3 Zn1 115.03(7) . . ?
C7 N3 C6 119.04(9) . . ?
C6 N1 Li1 116.33(9) . . ?
C1 N1 C6 124.95(8) . . ?
C1 N1 Li1 116.94(9) . . ?
C23 N4 Li1 101.49(8) . . ?
C28 N4 C23 109.38(9) . . ?
C28 N4 Li1 111.50(9) . . ?
C27 N4 C23 110.08(10) . . ?
C27 N4 C28 108.83(10) . . ?
C27 N4 Li1 115.29(10) . . ?
C24 N5 Li1 98.95(9) . . ?
C29 N5 C24 109.31(11) . . ?
C29 N5 C25 109.41(11) . . ?
C29 N5 Li1 123.04(10) . . ?
C25 N5 C24 110.66(11) . . ?
C25 N5 Li1 104.83(10) . . ?
C22 C17 Zn1 122.30(8) . . ?
C18 C17 Zn1 122.73(9) . . ?
C18 C17 C22 114.98(10) . . ?
C11 C16 H16 118.4 . . ?
C15 C16 H16 118.4 . . ?
C15 C16 C11 123.16(10) . . ?
C16 C11 Zn1 121.63(7) . . ?
C16 C11 C12 114.87(9) . . ?
C12 C11 Zn1 123.48(8) . . ?
N3 C6 N1 125.00(9) . . ?
N3 C6 C10 118.71(9) . . ?
N1 C6 C10 116.28(9) . . ?
N2 C1 N1 124.50(9) . . ?
N2 C1 C5 118.66(9) . . ?
N1 C1 C5 116.79(9) . . ?
N3 C7 H7 117.6 . . ?
N3 C7 C8 124.73(10) . . ?
C8 C7 H7 117.6 . . ?
C11 C12 H12 118.6 . . ?
C13 C12 C11 122.85(10) . . ?
C13 C12 H12 118.6 . . ?
C16 C15 H15 120.1 . . ?
C14 C15 C16 119.75(11) . . ?
C14 C15 H15 120.1 . . ?
C26 N6 Li1 104.18(10) . . ?
C31 N6 C26 111.13(14) . . ?
C31 N6 Li1 102.08(11) . . ?
C30 N6 C26 109.19(15) . . ?
C30 N6 C31 109.69(17) . . ?
C30 N6 Li1 120.25(12) . . ?
C1 C5 H5 119.5 . . ?
C4 C5 C1 121.10(10) . . ?
C4 C5 H5 119.5 . . ?
N2 C2 H2 117.7 . . ?
N2 C2 C3 124.68(10) . . ?
C3 C2 H2 117.7 . . ?
C6 C10 H10 119.5 . . ?
C9 C10 C6 120.99(10) . . ?
C9 C10 H10 119.5 . . ?
C15 C14 H14 120.3 . . ?
C13 C14 C15 119.38(10) . . ?
C13 C14 H14 120.3 . . ?
C17 C22 H22 118.6 . . ?
C21 C22 C17 122.77(12) . . ?
C21 C22 H22 118.6 . . ?
C12 C13 H13 120.0 . . ?
C14 C13 C12 120.00(10) . . ?
C14 C13 H13 120.0 . . ?
C7 C8 H8 121.4 . . ?
C7 C8 C9 117.17(10) . . ?
C9 C8 H8 121.4 . . ?
C5 C4 H4 120.3 . . ?
C5 C4 C3 119.40(10) . . ?
C3 C4 H4 120.3 . . ?
N5 C24 H24A 109.5 . . ?
N5 C24 H24B 109.5 . . ?
N5 C24 C23 110.51(10) . . ?
H24A C24 H24B 108.1 . . ?
C23 C24 H24A 109.5 . . ?
C23 C24 H24B 109.5 . . ?
C17 C18 H18 118.6 . . ?
C19 C18 C17 122.84(12) . . ?
C19 C18 H18 118.6 . . ?
C2 C3 C4 116.96(10) . . ?
C2 C3 H3 121.5 . . ?
C4 C3 H3 121.5 . . ?
N4 C23 C24 110.24(10) . . ?
N4 C23 H23A 109.6 . . ?
N4 C23 H23B 109.6 . . ?
C24 C23 H23A 109.6 . . ?
C24 C23 H23B 109.6 . . ?
H23A C23 H23B 108.1 . . ?
C10 C9 C8 119.34(11) . . ?
C10 C9 H9 120.3 . . ?
C8 C9 H9 120.3 . . ?
N4 C28 H28A 109.5 . . ?
N4 C28 H28B 109.5 . . ?
N4 C28 H28C 109.5 . . ?
H28A C28 H28B 109.5 . . ?
H28A C28 H28C 109.5 . . ?
H28B C28 H28C 109.5 . . ?
C22 C21 H21 119.9 . . ?
C20 C21 C22 120.15(13) . . ?
C20 C21 H21 119.9 . . ?
C18 C19 H19 120.0 . . ?
C20 C19 C18 120.03(13) . . ?
C20 C19 H19 120.0 . . ?
C21 C20 C19 119.23(12) . . ?
C21 C20 H20 120.4 . . ?
C19 C20 H20 120.4 . . ?
N5 C29 H29A 109.5 . . ?
N5 C29 H29B 109.5 . . ?
N5 C29 H29C 109.5 . . ?
H29A C29 H29B 109.5 . . ?
H29A C29 H29C 109.5 . . ?
H29B C29 H29C 109.5 . . ?
N4 C27 H27A 109.5 . . ?
N4 C27 H27B 109.5 . . ?
N4 C27 H27C 109.5 . . ?
H27A C27 H27B 109.5 . . ?
H27A C27 H27C 109.5 . . ?
H27B C27 H27C 109.5 . . ?
N5 C25 H25A 109.1 . . ?
N5 C25 H25B 109.1 . . ?
N5 C25 C26 112.68(11) . . ?
H25A C25 H25B 107.8 . . ?
C26 C25 H25A 109.1 . . ?
C26 C25 H25B 109.1 . . ?
N6 C26 C25 112.26(13) . . ?
N6 C26 H26A 109.2 . . ?
N6 C26 H26B 109.2 . . ?
C25 C26 H26A 109.2 . . ?
C25 C26 H26B 109.2 . . ?
H26A C26 H26B 107.9 . . ?
N6 C31 H31A 109.5 . . ?
N6 C31 H31B 109.5 . . ?
N6 C31 H31C 109.5 . . ?
H31A C31 H31B 109.5 . . ?
H31A C31 H31C 109.5 . . ?
H31B C31 H31C 109.5 . . ?
N6 C30 H30A 109.5 . . ?
N6 C30 H30B 109.5 . . ?
N6 C30 H30C 109.5 . . ?
H30A C30 H30B 109.5 . . ?
H30A C30 H30C 109.5 . . ?
H30B C30 H30C 109.5 . . ?
N1 Li1 N4 116.11(10) . . ?
N1 Li1 N5 137.46(11) . . ?
N1 Li1 N6 106.12(9) . . ?
N4 Li1 N5 87.46(8) . . ?
N4 Li1 N6 123.84(10) . . ?
N6 Li1 N5 85.12(8) . . ?

loop_
_geom_bond_atom_site_label_1
_geom_bond_atom_site_label_2
_geom_bond_distance
_geom_bond_site_symmetry_2
_geom_bond_publ_flag
Zn1 N2 2.0966(9) . ?
Zn1 N3 2.1071(9) . ?
Zn1 C17 2.0088(11) . ?
Zn1 C11 2.0018(10) . ?
N2 C1 1.3561(12) . ?
N2 C2 1.3522(14) . ?
N3 C6 1.3578(12) . ?
N3 C7 1.3487(14) . ?
N1 C6 1.3615(13) . ?
N1 C1 1.3601(13) . ?
N1 Li1 2.028(2) . ?
N4 C23 1.4732(15) . ?
N4 C28 1.4709(15) . ?
N4 C27 1.4704(16) . ?
N4 Li1 2.109(2) . ?
N5 C24 1.4759(16) . ?
N5 C29 1.4694(19) . ?
N5 C25 1.4721(17) . ?
N5 Li1 2.175(2) . ?
C17 C22 1.4030(16) . ?
C17 C18 1.4025(16) . ?
C16 H16 0.9500 . ?
C16 C11 1.4043(15) . ?
C16 C15 1.3941(15) . ?
C11 C12 1.4053(14) . ?
C6 C10 1.4212(14) . ?
C1 C5 1.4220(14) . ?
C7 H7 0.9500 . ?
C7 C8 1.3705(16) . ?
C12 H12 0.9500 . ?
C12 C13 1.3979(16) . ?
C15 H15 0.9500 . ?
C15 C14 1.3867(17) . ?
N6 C26 1.4751(18) . ?
N6 C31 1.469(2) . ?
N6 C30 1.462(3) . ?
N6 Li1 2.120(2) . ?
C5 H5 0.9500 . ?
C5 C4 1.3696(15) . ?
C2 H2 0.9500 . ?
C2 C3 1.3720(17) . ?
C10 H10 0.9500 . ?
C10 C9 1.3728(16) . ?
C14 H14 0.9500 . ?
C14 C13 1.3807(18) . ?
C22 H22 0.9500 . ?
C22 C21 1.3949(17) . ?
C13 H13 0.9500 . ?
C8 H8 0.9500 . ?
C8 C9 1.3974(17) . ?
C4 H4 0.9500 . ?
C4 C3 1.4020(17) . ?
C24 H24A 0.9900 . ?
C24 H24B 0.9900 . ?
C24 C23 1.5174(17) . ?
C18 H18 0.9500 . ?
C18 C19 1.3949(18) . ?
C3 H3 0.9500 . ?
C23 H23A 0.9900 . ?
C23 H23B 0.9900 . ?
C9 H9 0.9500 . ?
C28 H28A 0.9800 . ?
C28 H28B 0.9800 . ?
C28 H28C 0.9800 . ?
C21 H21 0.9500 . ?
C21 C20 1.378(2) . ?
C19 H19 0.9500 . ?
C19 C20 1.381(2) . ?
C20 H20 0.9500 . ?
C29 H29A 0.9800 . ?
C29 H29B 0.9800 . ?
C29 H29C 0.9800 . ?
C27 H27A 0.9800 . ?
C27 H27B 0.9800 . ?
C27 H27C 0.9800 . ?
C25 H25A 0.9900 . ?
C25 H25B 0.9900 . ?
C25 C26 1.509(2) . ?
C26 H26A 0.9900 . ?
C26 H26B 0.9900 . ?
C31 H31A 0.9800 . ?
C31 H31B 0.9800 . ?
C31 H31C 0.9800 . ?
C30 H30A 0.9800 . ?
C30 H30B 0.9800 . ?
C30 H30C 0.9800 . ?

loop_
_geom_torsion_atom_site_label_1
_geom_torsion_atom_site_label_2
_geom_torsion_atom_site_label_3
_geom_torsion_atom_site_label_4
_geom_torsion
_geom_torsion_site_symmetry_1
_geom_torsion_site_symmetry_2
_geom_torsion_site_symmetry_3
_geom_torsion_site_symmetry_4
_geom_torsion_publ_flag
Zn1 N2 C1 N1 30.63(14) . . . . ?
Zn1 N2 C1 C5 -151.98(8) . . . . ?
Zn1 N2 C2 C3 155.48(10) . . . . ?
Zn1 N3 C6 N1 2.71(14) . . . . ?
Zn1 N3 C6 C10 -178.37(8) . . . . ?
Zn1 N3 C7 C8 179.01(10) . . . . ?
Zn1 C17 C22 C21 -179.20(9) . . . . ?
Zn1 C17 C18 C19 178.87(10) . . . . ?
Zn1 C11 C12 C13 178.27(9) . . . . ?
N2 C1 C5 C4 -2.80(16) . . . . ?
N2 C2 C3 C4 -0.11(19) . . . . ?
N3 C6 C10 C9 -0.24(17) . . . . ?
N3 C7 C8 C9 -0.52(19) . . . . ?
N1 C6 C10 C9 178.77(11) . . . . ?
N1 C1 C5 C4 174.79(10) . . . . ?
N5 C24 C23 N4 66.56(14) . . . . ?
N5 C25 C26 N6 53.36(17) . . . . ?
C17 C22 C21 C20 0.06(19) . . . . ?
C17 C18 C19 C20 0.6(2) . . . . ?
C16 C11 C12 C13 0.06(16) . . . . ?
C16 C15 C14 C13 0.19(17) . . . . ?
C11 C16 C15 C14 -0.19(18) . . . . ?
C11 C12 C13 C14 -0.07(17) . . . . ?
C6 N3 C7 C8 0.95(17) . . . . ?
C6 N1 C1 N2 4.13(16) . . . . ?
C6 N1 C1 C5 -173.30(10) . . . . ?
C6 C10 C9 C8 0.65(19) . . . . ?
C1 N2 C2 C3 -3.55(17) . . . . ?
C1 N1 C6 N3 -22.22(16) . . . . ?
C1 N1 C6 C10 158.83(10) . . . . ?
C1 C5 C4 C3 -0.82(17) . . . . ?
C7 N3 C6 N1 -179.45(10) . . . . ?
C7 N3 C6 C10 -0.53(15) . . . . ?
C7 C8 C9 C10 -0.29(19) . . . . ?
C15 C16 C11 Zn1 -178.17(9) . . . . ?
C15 C16 C11 C12 0.07(16) . . . . ?
C15 C14 C13 C12 -0.06(17) . . . . ?
C5 C4 C3 C2 2.24(18) . . . . ?
C2 N2 C1 N1 -172.54(10) . . . . ?
C2 N2 C1 C5 4.85(14) . . . . ?
C22 C17 C18 C19 -0.82(17) . . . . ?
C22 C21 C20 C19 -0.3(2) . . . . ?
C24 N5 C25 C26 73.93(14) . . . . ?
C18 C17 C22 C21 0.49(17) . . . . ?
C18 C19 C20 C21 0.0(2) . . . . ?
C28 N4 C23 C24 -161.84(10) . . . . ?
C29 N5 C24 C23 84.34(13) . . . . ?
C29 N5 C25 C26 -165.56(13) . . . . ?
C27 N4 C23 C24 78.64(13) . . . . ?
C25 N5 C24 C23 -155.10(11) . . . . ?
C31 N6 C26 C25 66.55(17) . . . . ?
C30 N6 C26 C25 -172.32(15) . . . . ?
Li1 N1 C6 N3 142.08(10) . . . . ?
Li1 N1 C6 C10 -36.86(13) . . . . ?
Li1 N1 C1 N2 -160.09(10) . . . . ?
Li1 N1 C1 C5 22.48(13) . . . . ?
Li1 N4 C23 C24 -43.94(12) . . . . ?
Li1 N5 C24 C23 -45.45(12) . . . . ?
Li1 N5 C25 C26 -31.84(15) . . . . ?
Li1 N6 C26 C25 -42.67(16) . . . . ?
